data_2210332
loop_
_publ_author_name
'Liang, Zu-Pei'
'Li, Jian'

_publ_section_title
;
 5-Amino-2-methylisoindoline-1,3-dione
;
_journal_coeditor_code LH2162
_journal_issue 9
_journal_name_full 'Acta Crystallographica Section E'
_journal_page_first o4126
_journal_page_last o4127
_journal_paper_doi 10.1107/S1600536806033034
_journal_volume 62
_journal_year 2006
_chemical_formula_iupac 'C9 H8 N2 O2'
_chemical_formula_moiety 'C9 H8 N2 O2'
_chemical_formula_sum 'C9 H8 N2 O2'
_chemical_formula_weight 176.17
_chemical_melting_point .52E-305
_chemical_name_systematic
;
5-amino-2-methylisoindoline-1,3-dione
;
_space_group_IT_number 14
_symmetry_cell_setting monoclinic
_symmetry_space_group_name_Hall '-P 2yn'
_symmetry_space_group_name_H-M 'P 1 21/n 1'
_atom_sites_solution_hydrogens geom
_atom_sites_solution_primary direct
_atom_sites_solution_secondary difmap
_cell_angle_alpha 90.00
_cell_angle_beta 94.434(9)
_cell_angle_gamma 90.00
_cell_formula_units_Z 4
_cell_length_a 4.8300(8)
_cell_length_b 10.6480(14)
_cell_length_c 15.6476(16)
_cell_measurement_reflns_used 1905
_cell_measurement_temperature 294(2)
_cell_measurement_theta_max 27.8
_cell_measurement_theta_min 2.3
_cell_volume 802.34(19)
_computing_cell_refinement CrystalClear
_computing_data_collection 'CrystalClear (Rigaku/MSC, 2005)'
_computing_data_reduction CrystalClear
_computing_molecular_graphics 'please provide'
_computing_publication_material 'CrystalStructure (Rigaku/MSC, 2005)'
_computing_structure_refinement 'SHELXL97 (Sheldrick, 1997)'
_computing_structure_solution 'SHELXS97 (Sheldrick, 1997)'
_diffrn_ambient_temperature 294(2)
_diffrn_detector_area_resol_mean 7.31
_diffrn_measured_fraction_theta_full 0.996
_diffrn_measured_fraction_theta_max 0.996
_diffrn_measurement_device_type 'Rigaku Saturn'
_diffrn_measurement_method \w
_diffrn_radiation_monochromator confocal
_diffrn_radiation_source 'rotating anode'
_diffrn_radiation_type MoK\a
_diffrn_radiation_wavelength 0.71070
_diffrn_reflns_av_R_equivalents 0.0370
_diffrn_reflns_av_sigmaI/netI 0.0512
_diffrn_reflns_limit_h_max 6
_diffrn_reflns_limit_h_min -6
_diffrn_reflns_limit_k_max 12
_diffrn_reflns_limit_k_min -13
_diffrn_reflns_limit_l_max 20
_diffrn_reflns_limit_l_min -16
_diffrn_reflns_number 5949
_diffrn_reflns_theta_full 27.80
_diffrn_reflns_theta_max 27.80
_diffrn_reflns_theta_min 2.32
_exptl_absorpt_coefficient_mu 0.106
_exptl_absorpt_correction_T_max 0.9937
_exptl_absorpt_correction_T_min 0.9724
_exptl_absorpt_correction_type multi-scan
_exptl_absorpt_process_details '(Jacobson, 1998)'
_exptl_crystal_colour colourless
_exptl_crystal_density_diffrn 1.458
_exptl_crystal_density_method 'not measured'
_exptl_crystal_description plate
_exptl_crystal_F_000 368
_exptl_crystal_size_max 0.22
_exptl_crystal_size_mid 0.20
_exptl_crystal_size_min 0.06
_refine_diff_density_max 0.220
_refine_diff_density_min -0.177
_refine_ls_extinction_coef 0.144(18)
_refine_ls_extinction_expression Fc^*^=kFc[1+0.001xFc^2^\l^3^/sin(2\q)]^-1/4^
_refine_ls_extinction_method SHELXL97
_refine_ls_goodness_of_fit_ref 1.072
_refine_ls_hydrogen_treatment mixed
_refine_ls_matrix_type full
_refine_ls_number_parameters 128
_refine_ls_number_reflns 1897
_refine_ls_number_restraints 0
_refine_ls_restrained_S_all 1.072
_refine_ls_R_factor_all 0.0655
_refine_ls_R_factor_gt 0.0479
_refine_ls_shift/su_max 0.000
_refine_ls_shift/su_mean 0.000
_refine_ls_structure_factor_coef Fsqd
_refine_ls_weighting_details 'calc w=1/[\s^2^(Fo^2^)+(0.0796P)^2^] where P=(Fo^2^+2Fc^2^)/3'
_refine_ls_weighting_scheme calc
_refine_ls_wR_factor_gt 0.1220
_refine_ls_wR_factor_ref 0.1337
_reflns_number_gt 1447
_reflns_number_total 1897
_reflns_threshold_expression I>2\s(I)
_cod_data_source_file lh2162.cif
_cod_data_source_block I
_cod_depositor_comments
;
The following automatic conversions were performed:
'_symmetry_cell_setting' value 'Monoclinic' changed to 'monoclinic'
according to '/home/saulius/struct/CIF-dictionaries/cif_core.dic'
dictionary named 'cif_core.dic' version 2.4.1 from 2010-06-29.

Automatic conversion script
Id: cif_fix_enum 1527 2010-12-29 10:47:43Z saulius 

The following automatic conversions were performed:

'_symmetry_cell_setting' value 'Monoclinic' changed to 'monoclinic'
according to /home/saulius/struct/CIF-dictionaries/cif_core.dic
dictionary named 'cif_core.dic' version 2.4.1 from 2010-06-29.

Automatic conversion script
Id: cif_fix_values 1715 2011-07-08 13:25:40Z adriana 
;
_cod_original_cell_volume 802.35(19)
_cod_original_sg_symbol_Hall '-p 2yn'
_cod_original_sg_symbol_H-M 'P 21/n'
_cod_database_code 2210332
_cod_database_fobs_code 2210332

loop_
_symmetry_equiv_pos_as_xyz
'x, y, z'
'-x+1/2, y+1/2, -z+1/2'
'-x, -y, -z'
'x-1/2, -y-1/2, z-1/2'

loop_
_atom_site_type_symbol
_atom_site_label
_atom_site_fract_x
_atom_site_fract_y
_atom_site_fract_z
_atom_site_U_iso_or_equiv
_atom_site_adp_type
_atom_site_calc_flag
_atom_site_refinement_flags
_atom_site_occupancy
O O1 0.7796(3) 0.18705(12) 0.56914(8) 0.0512(4) Uani d . 1
O O2 0.0473(2) 0.36301(11) 0.40940(7) 0.0485(4) Uani d . 1
N N1 0.4035(3) 0.29483(12) 0.50533(8) 0.0390(4) Uani d . 1
N N2 0.7871(4) -0.10483(16) 0.27779(12) 0.0571(5) Uani d . 1
C C1 0.6120(3) 0.20412(15) 0.50848(10) 0.0373(4) Uani d . 1
C C2 0.5798(3) 0.13726(14) 0.42430(9) 0.0352(4) Uani d . 1
C C3 0.7279(3) 0.03899(15) 0.39413(10) 0.0403(4) Uani d . 1
H H3 0.8739 0.0026 0.4276 0.048 Uiso calc R 1
C C4 0.6513(3) -0.00494(15) 0.31061(10) 0.0407(4) Uani d . 1
C C5 0.4316(3) 0.05383(15) 0.26139(10) 0.0430(4) Uani d . 1
H H5 0.3840 0.0254 0.2060 0.052 Uiso calc R 1
C C6 0.2858(3) 0.15205(16) 0.29304(10) 0.0425(4) Uani d . 1
H H6 0.1402 0.1894 0.2599 0.051 Uiso calc R 1
C C7 0.3607(3) 0.19413(14) 0.37549(9) 0.0355(4) Uani d . 1
C C8 0.2442(3) 0.29305(14) 0.42703(10) 0.0369(4) Uani d . 1
C C9 0.3595(4) 0.38061(18) 0.57511(11) 0.0506(5) Uani d . 1
H H9A 0.2058 0.4349 0.5588 0.061 Uiso calc R 1
H H9B 0.5237 0.4302 0.5877 0.061 Uiso calc R 1
H H9C 0.3200 0.3335 0.6250 0.061 Uiso calc R 1
H H1 0.749(4) -0.120(2) 0.2195(14) 0.063(6) Uiso d . 1
H H2 0.927(6) -0.136(2) 0.3055(16) 0.080(8) Uiso d . 1

loop_
_atom_site_aniso_label
_atom_site_aniso_U_11
_atom_site_aniso_U_22
_atom_site_aniso_U_33
_atom_site_aniso_U_12
_atom_site_aniso_U_13
_atom_site_aniso_U_23
O1 0.0497(7) 0.0612(8) 0.0398(7) 0.0056(5) -0.0145(6) -0.0018(5)
O2 0.0508(7) 0.0497(7) 0.0437(7) 0.0142(5) -0.0044(5) 0.0031(5)
N1 0.0420(7) 0.0425(7) 0.0317(7) 0.0039(6) -0.0020(5) -0.0033(5)
N2 0.0552(10) 0.0593(10) 0.0557(10) 0.0108(8) -0.0025(8) -0.0183(8)
C1 0.0358(7) 0.0399(8) 0.0352(8) -0.0008(6) -0.0037(6) 0.0028(6)
C2 0.0330(7) 0.0396(8) 0.0322(7) -0.0029(6) -0.0020(6) 0.0005(6)
C3 0.0361(8) 0.0445(9) 0.0393(9) 0.0023(6) -0.0041(6) 0.0006(7)
C4 0.0380(8) 0.0419(9) 0.0423(9) -0.0026(7) 0.0040(7) -0.0030(7)
C5 0.0444(9) 0.0520(10) 0.0316(8) -0.0043(7) -0.0032(7) -0.0059(7)
C6 0.0417(8) 0.0510(10) 0.0335(8) 0.0021(7) -0.0062(7) 0.0000(7)
C7 0.0347(7) 0.0398(8) 0.0315(8) -0.0016(6) -0.0007(6) 0.0026(6)
C8 0.0375(8) 0.0398(8) 0.0327(8) -0.0002(6) -0.0010(6) 0.0066(6)
C9 0.0604(11) 0.0518(10) 0.0389(9) 0.0076(8) -0.0012(8) -0.0088(8)

loop_
_atom_type_symbol
_atom_type_description
_atom_type_scat_dispersion_real
_atom_type_scat_dispersion_imag
_atom_type_scat_source
C C 0.0033 0.0016 'International Tables Vol C Tables 4.2.6.8 and 6.1.1.4'
H H 0.0000 0.0000 'International Tables Vol C Tables 4.2.6.8 and 6.1.1.4'
N N 0.0061 0.0033 'International Tables Vol C Tables 4.2.6.8 and 6.1.1.4'
S S 0.1246 0.1234 'International Tables Vol C Tables 4.2.6.8 and 6.1.1.4'

loop_
_geom_angle_atom_site_label_1
_geom_angle_atom_site_label_2
_geom_angle_atom_site_label_3
_geom_angle
_geom_angle_publ_flag
C1 N1 C8 111.68(13) y
C1 N1 C9 123.84(14) y
C8 N1 C9 124.48(13) y
C4 N2 H1 116.2(13) ?
C4 N2 H2 120.2(17) ?
H1 N2 H2 121(2) ?
O1 C1 N1 124.65(15) y
O1 C1 C2 129.50(15) y
N1 C1 C2 105.86(13) y
C3 C2 C7 122.45(14) y
C3 C2 C1 130.16(14) y
C7 C2 C1 107.38(13) y
C2 C3 C4 117.73(15) y
C2 C3 H3 121.1 ?
C4 C3 H3 121.1 ?
N2 C4 C5 120.14(16) y
N2 C4 C3 120.39(16) y
C5 C4 C3 119.47(15) y
C6 C5 C4 121.76(15) y
C6 C5 H5 119.1 ?
C4 C5 H5 119.1 ?
C5 C6 C7 118.48(15) y
C5 C6 H6 120.8 ?
C7 C6 H6 120.8 ?
C6 C7 C2 120.10(14) y
C6 C7 C8 131.35(14) y
C2 C7 C8 108.55(13) y
O2 C8 N1 123.80(14) y
O2 C8 C7 129.71(14) y
N1 C8 C7 106.49(12) y
N1 C9 H9A 109.5 ?
N1 C9 H9B 109.5 ?
H9A C9 H9B 109.5 ?
N1 C9 H9C 109.5 ?
H9A C9 H9C 109.5 ?
H9B C9 H9C 109.5 ?

loop_
_geom_bond_atom_site_label_1
_geom_bond_atom_site_label_2
_geom_bond_distance
_geom_bond_publ_flag
O1 C1 1.2128(19) y
O2 C8 1.2228(19) y
N1 C1 1.393(2) y
N1 C8 1.396(2) y
N1 C9 1.452(2) y
N2 C4 1.370(2) y
N2 H1 0.93(2) ?
N2 H2 0.84(3) ?
C1 C2 1.495(2) y
C2 C3 1.372(2) y
C2 C7 1.395(2) y
C3 C4 1.410(2) y
C3 H3 0.9300 ?
C4 C5 1.409(2) y
C5 C6 1.375(2) y
C5 H5 0.9300 ?
C6 C7 1.387(2) y
C6 H6 0.9300 ?
C7 C8 1.465(2) y
C9 H9A 0.9600 ?
C9 H9B 0.9600 ?
C9 H9C 0.9600 ?

loop_
_geom_hbond_atom_site_label_D
_geom_hbond_atom_site_label_H
_geom_hbond_atom_site_label_A
_geom_hbond_site_symmetry_A
_geom_hbond_distance_DH
_geom_hbond_distance_HA
_geom_hbond_distance_DA
_geom_hbond_angle_DHA
N2 H1 O2 2_545 0.93(2) 2.39(2) 3.252(2) 154.2(17)
N2 H2 O1 3_756 0.84(3) 2.39(3) 3.179(2) 156(2)

loop_
_geom_torsion_atom_site_label_1
_geom_torsion_atom_site_label_2
_geom_torsion_atom_site_label_3
_geom_torsion_atom_site_label_4
_geom_torsion
C8 N1 C1 O1 179.43(15)
C9 N1 C1 O1 -0.4(3)
C8 N1 C1 C2 -0.69(17)
C9 N1 C1 C2 179.52(14)
O1 C1 C2 C3 0.8(3)
N1 C1 C2 C3 -179.05(15)
O1 C1 C2 C7 -178.47(16)
N1 C1 C2 C7 1.65(16)
C7 C2 C3 C4 -0.3(2)
C1 C2 C3 C4 -179.49(15)
C2 C3 C4 N2 -178.38(15)
C2 C3 C4 C5 0.9(2)
N2 C4 C5 C6 178.21(16)
C3 C4 C5 C6 -1.1(2)
C4 C5 C6 C7 0.6(2)
C5 C6 C7 C2 0.1(2)
C5 C6 C7 C8 -178.52(15)
C3 C2 C7 C6 -0.3(2)
C1 C2 C7 C6 179.12(14)
C3 C2 C7 C8 178.67(13)
C1 C2 C7 C8 -1.96(16)
C1 N1 C8 O2 179.21(15)
C9 N1 C8 O2 -1.0(2)
C1 N1 C8 C7 -0.48(17)
C9 N1 C8 C7 179.30(14)
C6 C7 C8 O2 0.6(3)
C2 C7 C8 O2 -178.11(16)
C6 C7 C8 N1 -179.69(16)
C2 C7 C8 N1 1.56(16)

loop_
_cod_related_entry_id
_cod_related_entry_database
_cod_related_entry_code
1 ChemSpider 634789
